data_7702779
loop_
_publ_author_name
'Skinner, Michael E. G.'
'Mountford, Philip'

_publ_section_title
;
 Scandium and yttrium complexes of the diamide--diamine donor ligand
 (2-C5H4N)CH2N(CH2CH2NSiMe3)2: chloride, primary and secondary amide,
 benzamidinate and alkyl functionalised derivatives
;
_journal_issue 8
_journal_name_full 'Journal of the Chemical Society, Dalton Transactions'
_journal_page_first 1694
_journal_paper_doi 10.1039/b111469g
_journal_year 2002
_chemical_compound_source
;
[Sc(N2NN')Cl] + LiCH2SiMe3
;
_chemical_formula_moiety ' C20 H43 Sc1 N4 Si3 '
_chemical_formula_sum 'C20 H43 N4 Sc Si3'
_chemical_formula_weight 468.81
_chemical_name_systematic
;
[Sc(CH2SiMe3)(N2NN')]
;
_space_group_IT_number 19
_space_group_name_Hall 'P 2ac 2ab'
_space_group_name_H-M_alt 'P 21 21 21'
_symmetry_cell_setting orthorhombic
_symmetry_space_group_name_H-M 'P 21 21 21'
_atom_sites_solution_hydrogens 'diff maps and geometric'
_atom_sites_solution_primary direct
_cell_angle_alpha 90
_cell_angle_beta 90
_cell_angle_gamma 90
_cell_formula_units_Z 4
_cell_length_a 12.131(1)
_cell_length_b 13.069(1)
_cell_length_c 17.548(1)
_cell_measurement_reflns_used 15716
_cell_measurement_temperature 175
_cell_measurement_theta_max 27
_cell_measurement_theta_min 0
_cell_volume 2782.1(4)
_computing_cell_refinement
;
DIP2000 software 'DENZO' (Otwinowski & Minor, 1996)
;
_computing_data_collection 'DIP2000 software Xpress (MAC Science, 1989)'
_computing_data_reduction
;
DIP2000 software 'DENZO' (Otwinowski & Minor, 1996)
;
_computing_molecular_graphics 'SHELXTL/PC (Sheldrick, 1994)'
_computing_publication_material
;
CRYSTALS Issue 10 (Watkin et al, 1996)
;
_computing_structure_refinement
;
CRYSTALS Issue 10 (Watkin et al, 1996)
;
_computing_structure_solution 'SIR92 (Altomare, et al, 1994)'
_diffrn_ambient_temperature 175
_diffrn_measurement_device_type 'Enraf-nonius DIP2000'
_diffrn_measurement_method \w
_diffrn_radiation_monochromator graphite
_diffrn_radiation_wavelength 0.71069
_diffrn_reflns_av_R_equivalents 0.02
_diffrn_reflns_av_sigmaI/netI 0.0495
_diffrn_reflns_limit_h_max 15
_diffrn_reflns_limit_h_min -15
_diffrn_reflns_limit_k_max 14
_diffrn_reflns_limit_k_min -14
_diffrn_reflns_limit_l_max 21
_diffrn_reflns_limit_l_min -21
_diffrn_reflns_number 15718
_diffrn_reflns_theta_max 26.42
_diffrn_reflns_theta_min 1.94
_diffrn_standards_decay_% 'not measured'
_diffrn_standards_interval_count 'not measured'
_diffrn_standards_interval_time 'not measured'
_diffrn_standards_number 'not measured'
_exptl_absorpt_coefficient_mu 0.40
_exptl_absorpt_correction_T_max 0.887
_exptl_absorpt_correction_T_min 0.835
_exptl_absorpt_correction_type multi-scan
_exptl_crystal_colour colourless
_exptl_crystal_density_diffrn 1.12
_exptl_crystal_density_meas ?
_exptl_crystal_density_method none
_exptl_crystal_description block
_exptl_crystal_F_000 1016
_exptl_crystal_size_max 0.45
_exptl_crystal_size_mid 0.30
_exptl_crystal_size_min 0.30
_refine_diff_density_max 0.45
_refine_diff_density_min -0.45
_refine_ls_abs_structure_Flack '0.03 (.05)'
_refine_ls_extinction_coef none
_refine_ls_extinction_method none
_refine_ls_goodness_of_fit_obs 1.0841
_refine_ls_hydrogen_treatment 'riding model and U[iso]'
_refine_ls_matrix_type full
_refine_ls_number_parameters 253
_refine_ls_number_reflns 5037
_refine_ls_number_restraints 0
_refine_ls_R_factor_obs 0.0299
_refine_ls_shift/esd_max 0.0018
_refine_ls_structure_factor_coef F
_refine_ls_weighting_details
;
Chebychev polynomial with 3 parameters, Carruthers & Watkin , 1979, 
1.65    0.716     1.20    
;
_refine_ls_weighting_scheme calc
_refine_ls_wR_factor_obs 0.0372
_reflns_limit_h_max 15
_reflns_limit_h_min 0
_reflns_limit_k_max 14
_reflns_limit_k_min 0
_reflns_limit_l_max 21
_reflns_limit_l_min 0
_reflns_number_observed 5037
_reflns_number_total 5422
_reflns_observed_criterion >3.00\s(I)
_cod_data_source_file b111469g.txt
_cod_data_source_block COMPOUND_7
_cod_depositor_comments
;
The following automatic conversions were performed:

data item '_symmetry_cell_setting' value 'Orthorhombic ' was changed
to 'orthorhombic' in accordance with the
/home/saulius/struct/COD-crude-data/automatic-downloads/DataCite-retrospective/RSC/depositions/lib/dictionaries/cif_core.dic
dictionary named 'cif_core.dic' version 2.4.2 last updated on
2011-04-26.

data item '_exptl_crystal_density_meas' value 'not measured' was
changed to '?' -- the value is perceived as not measured.

data item '_atom_sites_solution_primary' value 'direct methods' was
changed to 'direct'.

Automatic conversion script
Id: cif_fix_values 6909 2019-04-08 15:41:33Z antanas 

The following automatic conversions were performed:

data name '_diffrn_measurement_device-type' was replaced with
'_diffrn_measurement_device_type' as specified in the replacement
file 'data/replacement-values/replacement_tags.lst'.

Automatic conversion script
Id: cif_correct_tags 9268 2022-04-12 08:56:07Z antanas 
;
_cod_original_cell_volume 2782.0(3)
_cod_original_sg_symbol_H-M 'P 21 21 21 '
_cod_original_formula_sum ' C20 H43 Sc1 N4 Si3 '
_cod_database_code 7702779

loop_
_symmetry_equiv_pos_as_xyz
x,y,z
x+1/2,-y+1/2,-z
-x,y+1/2,-z+1/2
-x+1/2,-y,z+1/2

loop_
_atom_site_label
_atom_site_fract_x
_atom_site_fract_y
_atom_site_fract_z
_atom_site_U_iso_or_equiv
_atom_site_occupancy
_atom_site_adp_type
Sc1 0.24823(2) 0.02595(2) 0.645239(15) 0.0252 1.0000 Uani
N1 0.31074(14) -0.11450(13) 0.67944(9) 0.0351 1.0000 Uani
N2 0.07833(12) 0.02525(14) 0.64690(8) 0.0354 1.0000 Uani
N3 0.28766(13) 0.18871(13) 0.69349(9) 0.0347 1.0000 Uani
N4 0.22034(13) 0.02807(14) 0.77836(8) 0.0369 1.0000 Uani
Si1 0.28421(6) -0.22852(5) 0.63535(3) 0.0430 1.0000 Uani
Si2 -0.01792(5) 0.02870(8) 0.57642(3) 0.0582 1.0000 Uani
Si3 0.48805(4) 0.06143(5) 0.53805(3) 0.0369 1.0000 Uani
C1 0.3388(2) -0.12078(18) 0.76063(12) 0.0449 1.0000 Uani
C2 0.2454(2) -0.07512(17) 0.80752(9) 0.0461 1.0000 Uani
C3 0.03418(17) 0.00204(19) 0.72369(11) 0.0458 1.0000 Uani
C4 0.10149(17) 0.0558(2) 0.78529(11) 0.0452 1.0000 Uani
C5 0.28910(19) 0.10513(18) 0.81635(11) 0.0447 1.0000 Uani
C6 0.29639(17) 0.20088(17) 0.76967(12) 0.0403 1.0000 Uani
C7 0.3133(2) 0.2957(2) 0.80275(15) 0.0548 1.0000 Uani
C8 0.3202(2) 0.3810(2) 0.75602(19) 0.0656 1.0000 Uani
C9 0.3108(2) 0.36970(19) 0.67857(18) 0.0577 1.0000 Uani
C10 0.29447(18) 0.27261(17) 0.64968(14) 0.0448 1.0000 Uani
C11 0.2447(2) -0.20294(16) 0.53401(12) 0.0471 1.0000 Uani
C12 0.4063(3) -0.3183(2) 0.63876(16) 0.0665 1.0000 Uani
C13 0.1667(3) -0.2999(3) 0.68040(19) 0.0870 1.0000 Uani
C14 0.04828(19) 0.0567(3) 0.48258(12) 0.0589 1.0000 Uani
C15 -0.0907(3) -0.0966(4) 0.56906(19) 0.1224 1.0000 Uani
C16 -0.1271(3) 0.1271(5) 0.59406(19) 0.1140 1.0000 Uani
C17 0.33699(14) 0.06518(14) 0.5339(1) 0.0293 1.0000 Uani
C18 0.5410(2) 0.1180(3) 0.62968(17) 0.0684 1.0000 Uani
C19 0.5627(3) 0.1287(3) 0.4595(2) 0.0770 1.0000 Uani
C20 0.5401(2) -0.0731(2) 0.53426(17) 0.0591 1.0000 Uani
H11 0.3497 -0.19404 0.77528 0.0539 1.0000 Uiso
H12 0.4083 -0.08173 0.77043 0.0539 1.0000 Uiso
H21 0.2681 -0.07068 0.86220 0.0559 1.0000 Uiso
H22 0.1785 -0.11939 0.80302 0.0559 1.0000 Uiso
H31 0.03692 -0.07354 0.73237 0.0545 1.0000 Uiso
H32 -0.04398 0.02603 0.72666 0.0545 1.0000 Uiso
H41 0.07390 0.0343 0.83655 0.0543 1.0000 Uiso
H42 0.09309 0.1315 0.77963 0.0543 1.0000 Uiso
H51 0.25600 0.12203 0.86701 0.0536 1.0000 Uiso
H52 0.36489 0.07681 0.82390 0.0536 1.0000 Uiso
H71 0.3203 0.3026 0.85930 0.0655 1.0000 Uiso
H81 0.3324 0.4503 0.77860 0.0787 1.0000 Uiso
H91 0.3150 0.43041 0.64401 0.0696 1.0000 Uiso
H101 0.28788 0.26441 0.59321 0.0538 1.0000 Uiso
H111 0.2290 -0.26923 0.50770 0.0569 1.0000 Uiso
H112 0.3067 -0.16719 0.50751 0.0569 1.0000 Uiso
H113 0.1774 -0.15879 0.53266 0.0569 1.0000 Uiso
H121 0.3871 -0.3837 0.61238 0.0800 1.0000 Uiso
H122 0.4259 -0.3328 0.69305 0.0800 1.0000 Uiso
H123 0.4706 -0.2857 0.61260 0.0800 1.0000 Uiso
H131 0.1547 -0.3657 0.65252 0.1035 1.0000 Uiso
H132 0.1844 -0.3147 0.73496 0.1035 1.0000 Uiso
H133 0.0983 -0.2573 0.67755 0.1035 1.0000 Uiso
H141 -0.00932 0.0585 0.44183 0.0725 1.0000 Uiso
H142 0.08607 0.1246 0.48525 0.0725 1.0000 Uiso
H143 0.10355 0.0023 0.47050 0.0725 1.0000 Uiso
H151 -0.1469 -0.0934 0.52745 0.1469 1.0000 Uiso
H152 -0.1280 -0.1121 0.61853 0.1469 1.0000 Uiso
H153 -0.0359 -0.1515 0.55736 0.1469 1.0000 Uiso
H161 -0.1815 0.1263 0.55126 0.1372 1.0000 Uiso
H162 -0.1657 0.1114 0.64302 0.1372 1.0000 Uiso
H163 -0.0922 0.1963 0.59739 0.1372 1.0000 Uiso
H181 0.6234 0.1149 0.63016 0.0843 1.0000 Uiso
H182 0.5112 0.0781 0.67373 0.0843 1.0000 Uiso
H183 0.5167 0.1909 0.63386 0.0843 1.0000 Uiso
H191 0.6440 0.1218 0.4674 0.0938 1.0000 Uiso
H192 0.5421 0.2028 0.4596 0.0938 1.0000 Uiso
H193 0.5420 0.0974 0.4095 0.0938 1.0000 Uiso
H201 0.6225 -0.0730 0.53654 0.0711 1.0000 Uiso
H202 0.5100 -0.1124 0.57851 0.0711 1.0000 Uiso
H203 0.5154 -0.1058 0.48565 0.0711 1.0000 Uiso
H171 0.31443 0.13582 0.5186 0.0385 1.0000 Uiso
H172 0.31239 0.01523 0.4943 0.0385 1.0000 Uiso

loop_
_atom_site_aniso_label
_atom_site_aniso_U_11
_atom_site_aniso_U_22
_atom_site_aniso_U_33
_atom_site_aniso_U_23
_atom_site_aniso_U_13
_atom_site_aniso_U_12
Sc1 0.02424(13) 0.03211(17) 0.01938(13) -0.00086(11) -0.00057(12) -0.00103(13)
N1 0.047(1) 0.0341(9) 0.0248(7) 0.0013(6) -0.0023(6) 0.0010(7)
N2 0.0246(6) 0.055(1) 0.0266(7) -0.0074(7) 0.0015(5) -0.0047(6)
N3 0.0297(7) 0.0380(9) 0.0366(8) -0.0075(6) -0.0028(6) 0.0028(6)
N4 0.0395(8) 0.049(1) 0.0222(6) -0.0042(6) -0.0004(6) 0.0006(7)
Si1 0.0656(4) 0.0311(3) 0.0324(3) 0.0046(2) -0.0028(2) -0.0078(2)
Si2 0.0242(2) 0.1188(6) 0.0317(3) -0.0103(3) -0.0009(2) -0.0098(3)
Si3 0.0279(2) 0.0474(3) 0.0355(3) -0.0041(2) 0.0046(2) -0.0038(2)
C1 0.0594(13) 0.0434(13) 0.032(1) 0.0062(8) -0.0098(9) 0.008(1)
C2 0.0633(12) 0.0551(13) 0.0200(8) 0.0058(7) -0.0004(9) -0.0009(11)
C3 0.0357(9) 0.0699(16) 0.0318(9) -0.0045(9) 0.0077(8) -0.0072(9)
C4 0.040(1) 0.0693(15) 0.0265(9) -0.0065(9) 0.0088(8) -0.0004(9)
C5 0.0508(11) 0.0581(14) 0.0253(8) -0.0106(8) -0.0085(8) 0.0018(9)
C6 0.0318(8) 0.0500(13) 0.039(1) -0.0148(8) -0.0053(8) 0.0020(8)
C7 0.0531(13) 0.0542(16) 0.0571(14) -0.0242(11) -0.0060(11) -0.001(1)
C8 0.0635(16) 0.0481(17) 0.085(2) -0.0308(14) -0.0023(14) -0.0013(11)
C9 0.0570(15) 0.0353(14) 0.0808(18) -0.0058(11) 0.0007(12) 0.002(1)
C10 0.044(1) 0.0385(12) 0.0514(12) -0.006(1) -0.000(1) 0.0036(9)
C11 0.0672(13) 0.0367(11) 0.0376(9) -0.0035(7) -0.0064(11) -0.007(1)
C12 0.106(2) 0.0394(14) 0.0544(14) -0.0013(11) -0.0180(15) 0.0166(13)
C13 0.119(3) 0.075(2) 0.0677(19) 0.0110(15) 0.0090(18) -0.048(2)
C14 0.0379(11) 0.108(2) 0.031(1) -0.0007(11) -0.0042(8) 0.0045(12)
C15 0.091(3) 0.221(5) 0.0560(17) -0.035(2) 0.0099(17) -0.102(3)
C16 0.0430(15) 0.241(6) 0.0582(17) 0.009(2) 0.0038(13) 0.058(2)
C17 0.0297(8) 0.0337(9) 0.0244(7) 0.0011(6) -0.0004(6) -0.0029(7)
C18 0.0371(12) 0.102(2) 0.0665(16) -0.0363(16) -0.0102(11) -0.0009(12)
C19 0.0608(16) 0.087(2) 0.084(2) 0.0139(17) 0.0258(15) -0.0246(15)
C20 0.0433(12) 0.0625(17) 0.0716(16) -0.0022(13) 0.0044(11) 0.0162(11)

loop_
_atom_type_symbol
_atom_type_scat_dispersion_real
_atom_type_scat_dispersion_imag
_atom_type_scat_Cromer_Mann_a1
_atom_type_scat_Cromer_Mann_b1
_atom_type_scat_Cromer_Mann_a2
_atom_type_scat_Cromer_Mann_b2
_atom_type_scat_Cromer_Mann_a3
_atom_type_scat_Cromer_Mann_b3
_atom_type_scat_Cromer_Mann_a4
_atom_type_scat_Cromer_Mann_b4
_atom_type_scat_Cromer_Mann_c
_atom_type_scat_source
'C   ' 0.0020 0.0020 2.3100 20.8439 1.0200 10.2075 1.5886 0.5687 0.8650 51.6512 0.2156 International_Tables_Vol_IV_Table_2.2B
'H   ' 0.0000 0.0000 0.4930 10.5109 0.3229 26.1257 0.1402 3.1424 0.0408 57.7997 0.0030 International_Tables_Vol_IV_Table_2.2B
'N   ' 0.0040 0.0030 12.2126 0.0057 3.1322 9.8933 2.0125 28.9975 1.1663 0.5826 -11.5290 International_Tables_Vol_IV_Table_2.2B
'Si  ' 0.0720 0.0710 6.2915 2.4386 3.0353 32.3337 1.9891 0.6785 1.5410 81.6937 1.1407 International_Tables_Vol_IV_Table_2.2B
'Sc  ' 0.2260 0.3720 9.1890 9.0213 7.3679 0.5729 1.6409 136.1080 1.4680 51.3531 1.3329 International_Tables_Vol_IV_Table_2.2B

loop_
_geom_angle_atom_site_label_1
_geom_angle_atom_site_label_2
_geom_angle_atom_site_label_3
_geom_angle
_geom_angle_publ_flag
N1 Sc1 N2 110.94(7) yes
N1 Sc1 N3 128.69(6) yes
N2 Sc1 N3 101.74(6) yes
N1 Sc1 N4 77.08(6) yes
N2 Sc1 N4 80.96(6) yes
N3 Sc1 N4 70.15(6) yes
N1 Sc1 C17 105.85(6) yes
N2 Sc1 C17 118.91(6) yes
N3 Sc1 C17 90.52(6) yes
N4 Sc1 C17 155.43(6) yes
Sc1 N1 Si1 124.85(9) yes
Sc1 N1 C1 114.53(13) yes
Si1 N1 C1 115.75(14) yes
Sc1 N2 Si2 132.52(8) yes
Sc1 N2 C3 112.04(12) yes
Si2 N2 C3 114.74(12) yes
Sc1 N3 C6 118.78(14) yes
Sc1 N3 C10 123.26(13) yes
C6 N3 C10 117.78(18) yes
Sc1 N4 C2 107.66(11) yes
Sc1 N4 C4 102.8(1) yes
C2 N4 C4 113.14(18) yes
Sc1 N4 C5 112.09(12) yes
C2 N4 C5 110.68(16) yes
C4 N4 C5 110.22(17) yes
N1 Si1 C11 108.81(9) yes
N1 Si1 C12 112.26(11) yes
C11 Si1 C12 109.98(12) yes
N1 Si1 C13 112.66(13) yes
C11 Si1 C13 107.11(14) yes
C12 Si1 C13 105.87(18) yes
N2 Si2 C14 110.54(9) yes
N2 Si2 C15 110.61(17) yes
C14 Si2 C15 108.34(15) yes
N2 Si2 C16 112.55(14) yes
C14 Si2 C16 108.37(16) yes
C15 Si2 C16 106.2(2) yes
C17 Si3 C18 111.4(1) yes
C17 Si3 C19 116.27(13) yes
C18 Si3 C19 106.24(16) yes
C17 Si3 C20 111.2(1) yes
C18 Si3 C20 106.52(15) yes
C19 Si3 C20 104.61(15) yes
N1 C1 C2 109.28(17) yes
N4 C2 C1 108.93(16) yes
N2 C3 C4 110.90(16) yes
N4 C4 C3 110.35(16) yes
N4 C5 C6 110.99(16) yes
N3 C6 C5 116.00(17) yes
N3 C6 C7 122.2(2) yes
C5 C6 C7 121.8(2) yes
C6 C7 C8 118.7(2) yes
C7 C8 C9 119.6(2) yes
C8 C9 C10 118.3(3) yes
N3 C10 C9 123.3(2) yes

loop_
_geom_bond_atom_site_label_1
_geom_bond_atom_site_label_2
_geom_bond_distance
_geom_bond_publ_flag
Sc1 N1 2.0748(17) yes
Sc1 N2 2.0613(14) yes
Sc1 N3 2.3388(17) yes
Sc1 N4 2.3606(14) yes
Sc1 C17 2.2885(17) yes
N1 Si1 1.7096(17) yes
N1 C1 1.467(2) yes
N2 Si2 1.7014(16) yes
N2 C3 1.481(2) yes
N3 C6 1.350(3) yes
N3 C10 1.342(3) yes
N4 C2 1.474(3) yes
N4 C4 1.492(3) yes
N4 C5 1.468(3) yes
Si1 C11 1.872(2) yes
Si1 C12 1.891(3) yes
Si1 C13 1.878(3) yes
Si2 C14 1.868(2) yes
Si2 C15 1.865(4) yes
Si2 C16 1.872(4) yes
Si3 C17 1.8347(17) yes
Si3 C18 1.883(3) yes
Si3 C19 1.869(3) yes
Si3 C20 1.869(3) yes
C1 C2 1.523(3) yes
C3 C4 1.526(3) yes
C5 C6 1.498(3) yes
C6 C7 1.384(3) yes
C7 C8 1.386(4) yes
C8 C9 1.372(4) yes
C9 C10 1.381(3) yes
